data_7106150
loop_
_publ_author_name
'James J. Crawford'
'Ben J. Fleming'
'Alan R. Kennedy'
'Jan Klett'
'Charles T. O&#x0092;Hara'
'Samantha A. Orr'

_publ_section_title
;
 Remote functionalisation via sodium alkylamidozincate intermediates:
 access to unusual fluorenone and pyridyl ketone reactivity patterns
;
_journal_name_full Chem.Commun.
_journal_page_first 3772
_journal_paper_doi 10.1039/c1cc10193e
_journal_volume 47
_journal_year 2011
_chemical_formula_sum 'C35 H61 N4 Na O Zn'
_chemical_formula_weight 642.24
_chemical_name_systematic
;
?
;
_space_group_IT_number 14
_symmetry_cell_setting monoclinic
_symmetry_space_group_name_Hall '-P 2yn'
_symmetry_space_group_name_H-M 'P 1 21/n 1'
_atom_sites_solution_hydrogens geom
_atom_sites_solution_primary direct
_atom_sites_solution_secondary difmap
_audit_creation_method SHELXL-97
_cell_angle_alpha 90.00
_cell_angle_beta 92.959(3)
_cell_angle_gamma 90.00
_cell_formula_units_Z 4
_cell_length_a 12.4016(4)
_cell_length_b 17.0724(5)
_cell_length_c 17.6812(5)
_cell_measurement_reflns_used 8137
_cell_measurement_temperature 123(2)
_cell_measurement_theta_max 30.9837
_cell_measurement_theta_min 2.6449
_cell_volume 3738.56(19)
_computing_cell_refinement 'Oxford Diffraction Reduction Software'
_computing_data_collection 'Oxford Diffraction Collection Software'
_computing_data_reduction 'Oxford Diffraction Reduction Software'
_computing_structure_refinement 'SHELXL-97 (Sheldrick, 1997)'
_computing_structure_solution SIR97
_diffrn_ambient_temperature 123(2)
_diffrn_measured_fraction_theta_full 0.999
_diffrn_measured_fraction_theta_max 0.999
_diffrn_measurement_device_type 'Oxford Diffraction Gemini S'
_diffrn_measurement_method 'omega scans'
_diffrn_radiation_monochromator graphite
_diffrn_radiation_source 'fine-focus sealed tube'
_diffrn_radiation_type MoK\a
_diffrn_radiation_wavelength 0.71073
_diffrn_reflns_av_R_equivalents 0.0338
_diffrn_reflns_av_sigmaI/netI 0.0682
_diffrn_reflns_limit_h_max 15
_diffrn_reflns_limit_h_min -15
_diffrn_reflns_limit_k_max 15
_diffrn_reflns_limit_k_min -21
_diffrn_reflns_limit_l_max 22
_diffrn_reflns_limit_l_min -22
_diffrn_reflns_number 22100
_diffrn_reflns_theta_full 27.00
_diffrn_reflns_theta_max 27.00
_diffrn_reflns_theta_min 2.65
_exptl_absorpt_coefficient_mu 0.698
_exptl_absorpt_correction_T_max 1.00000
_exptl_absorpt_correction_T_min 0.95703
_exptl_absorpt_correction_type multi-scan
_exptl_absorpt_process_details
;CrysAlisPro, Oxford Diffraction Ltd.,
Version 1.171.33.55 (release 05-01-2010 CrysAlis171 .NET)
(compiled Jan 5 2010,16:28:46)
Empirical absorption correction using spherical harmonics,
implemented in SCALE3 ABSPACK scaling algorithm.
;
_exptl_crystal_colour yellow
_exptl_crystal_density_diffrn 1.141
_exptl_crystal_density_method 'not measured'
_exptl_crystal_description rhombus
_exptl_crystal_F_000 1392
_exptl_crystal_size_max 0.2
_exptl_crystal_size_mid 0.2
_exptl_crystal_size_min 0.1
_refine_diff_density_max 0.415
_refine_diff_density_min -0.436
_refine_diff_density_rms 0.050
_refine_ls_extinction_method none
_refine_ls_goodness_of_fit_ref 0.897
_refine_ls_hydrogen_treatment constr
_refine_ls_matrix_type full
_refine_ls_number_parameters 419
_refine_ls_number_reflns 8152
_refine_ls_number_restraints 128
_refine_ls_restrained_S_all 0.896
_refine_ls_R_factor_all 0.0614
_refine_ls_R_factor_gt 0.0353
_refine_ls_shift/su_max 0.001
_refine_ls_shift/su_mean 0.000
_refine_ls_structure_factor_coef Fsqd
_refine_ls_weighting_details 'calc w=1/[\s^2^(Fo^2^)+(0.0356P)^2^+0.0000P] where P=(Fo^2^+2Fc^2^)/3'
_refine_ls_weighting_scheme calc
_refine_ls_wR_factor_gt 0.0697
_refine_ls_wR_factor_ref 0.0733
_reflns_number_gt 5560
_reflns_number_total 8152
_reflns_threshold_expression I>2\s(I)
_cod_data_source_file c1cc10193e.txt
_cod_data_source_block jksam1
_cod_original_sg_symbol_H-M P21/n
_cod_database_code 7106150

loop_
_symmetry_equiv_pos_as_xyz
'x, y, z'
'-x+1/2, y+1/2, -z+1/2'
'-x, -y, -z'
'x-1/2, -y-1/2, z-1/2'

loop_
_atom_site_label
_atom_site_type_symbol
_atom_site_fract_x
_atom_site_fract_y
_atom_site_fract_z
_atom_site_U_iso_or_equiv
_atom_site_adp_type
_atom_site_occupancy
_atom_site_symmetry_multiplicity
_atom_site_calc_flag
_atom_site_refinement_flags
_atom_site_disorder_assembly
_atom_site_disorder_group
Na1 Na 0.52194(6) 0.96479(4) 0.24998(4) 0.02394(17) Uani 1 1 d . . .
Zn1 Zn 0.554426(18) 0.785716(12) 0.225905(11) 0.01938(7) Uani 1 1 d . A .
C1 C 0.49356(16) 0.70315(10) 0.15167(10) 0.0251(4) Uani 1 1 d . . .
C11 C 0.38055(17) 0.68168(13) 0.17589(12) 0.0412(6) Uani 1 1 d . A .
H11A H 0.3505 0.6400 0.1430 0.062 Uiso 1 1 calc R . .
H11B H 0.3337 0.7279 0.1717 0.062 Uiso 1 1 calc R . .
H11C H 0.3851 0.6634 0.2285 0.062 Uiso 1 1 calc R . .
C12 C 0.48365(18) 0.72423(12) 0.06744(10) 0.0356(5) Uani 1 1 d . A .
H12A H 0.4524 0.6799 0.0387 0.053 Uiso 1 1 calc R . .
H12B H 0.5554 0.7361 0.0496 0.053 Uiso 1 1 calc R . .
H12C H 0.4369 0.7702 0.0601 0.053 Uiso 1 1 calc R . .
C13 C 0.56312(18) 0.62946(10) 0.15911(11) 0.0306(5) Uani 1 1 d . A .
H13A H 0.5318 0.5884 0.1261 0.046 Uiso 1 1 calc R . .
H13B H 0.5658 0.6113 0.2118 0.046 Uiso 1 1 calc R . .
H13C H 0.6364 0.6414 0.1443 0.046 Uiso 1 1 calc R . .
N21 N 0.53007(12) 0.72445(8) 0.33275(7) 0.0191(3) Uani 1 1 d . . .
C22 C 0.43402(15) 0.75178(10) 0.36244(9) 0.0196(4) Uani 1 1 d . A .
C23 C 0.38214(16) 0.70109(10) 0.41501(10) 0.0248(4) Uani 1 1 d . . .
H23A H 0.3104 0.7124 0.4280 0.030 Uiso 1 1 calc R A .
C24 C 0.43260(16) 0.63881(11) 0.44568(10) 0.0249(4) Uani 1 1 d . A .
H24A H 0.3934 0.6037 0.4756 0.030 Uiso 1 1 calc R . .
C25 C 0.54898(15) 0.62287(10) 0.43425(9) 0.0201(4) Uani 1 1 d . . .
H25A H 0.5565 0.5654 0.4247 0.024 Uiso 1 1 calc R A .
C26 C 0.57941(15) 0.66531(10) 0.36346(9) 0.0203(4) Uani 1 1 d . A .
H26A H 0.6410 0.6465 0.3393 0.024 Uiso 1 1 calc R . .
C20 C 0.62660(16) 0.64410(10) 0.50395(10) 0.0241(4) Uani 1 1 d . A .
C201 C 0.6176(2) 0.73111(11) 0.52277(11) 0.0401(6) Uani 1 1 d . . .
H20A H 0.6651 0.7433 0.5672 0.060 Uiso 1 1 calc R A .
H20B H 0.5428 0.7435 0.5336 0.060 Uiso 1 1 calc R . .
H20C H 0.6392 0.7623 0.4796 0.060 Uiso 1 1 calc R . .
C202 C 0.59412(18) 0.59611(12) 0.57238(11) 0.0362(5) Uani 1 1 d . . .
H20D H 0.6435 0.6078 0.6160 0.054 Uiso 1 1 calc R A .
H20E H 0.5978 0.5402 0.5604 0.054 Uiso 1 1 calc R . .
H20F H 0.5202 0.6097 0.5845 0.054 Uiso 1 1 calc R . .
C203 C 0.74243(17) 0.62475(12) 0.48735(11) 0.0323(5) Uani 1 1 d . . .
H20G H 0.7894 0.6346 0.5326 0.048 Uiso 1 1 calc R A .
H20H H 0.7652 0.6577 0.4457 0.048 Uiso 1 1 calc R . .
H20I H 0.7475 0.5695 0.4730 0.048 Uiso 1 1 calc R . .
O3 O 0.43129(10) 0.85293(7) 0.27156(6) 0.0216(3) Uani 1 1 d . A .
C30 C 0.39042(15) 0.81898(10) 0.32963(9) 0.0205(4) Uani 1 1 d . . .
C31 C 0.29461(15) 0.85860(10) 0.35981(10) 0.0227(4) Uani 1 1 d . A .
C32 C 0.22069(16) 0.89536(11) 0.31006(11) 0.0320(5) Uani 1 1 d . . .
H32A H 0.2290 0.8917 0.2571 0.038 Uiso 1 1 calc R A .
C33 C 0.13501(19) 0.93729(14) 0.33657(13) 0.0478(6) Uani 1 1 d . A .
H33A H 0.0854 0.9625 0.3019 0.057 Uiso 1 1 calc R . .
C34 C 0.12159(19) 0.94247(14) 0.41342(13) 0.0512(7) Uani 1 1 d . . .
H34A H 0.0624 0.9710 0.4316 0.061 Uiso 1 1 calc R A .
C35 C 0.19360(19) 0.90652(13) 0.46336(12) 0.0447(6) Uani 1 1 d . A .
H35A H 0.1841 0.9098 0.5162 0.054 Uiso 1 1 calc R . .
C36 C 0.28022(17) 0.86532(11) 0.43703(11) 0.0325(5) Uani 1 1 d . . .
H36A H 0.3305 0.8413 0.4722 0.039 Uiso 1 1 calc R A .
N4 N 0.66671(12) 0.87089(8) 0.22932(8) 0.0200(3) Uani 1 1 d . A .
C41 C 0.71222(16) 0.88222(10) 0.15381(10) 0.0236(4) Uani 1 1 d . . .
C411 C 0.76534(17) 0.80823(10) 0.12203(11) 0.0310(5) Uani 1 1 d . A .
H41A H 0.7168 0.7634 0.1267 0.047 Uiso 1 1 calc R . .
H41B H 0.8337 0.7979 0.1506 0.047 Uiso 1 1 calc R . .
H41C H 0.7792 0.8165 0.0686 0.047 Uiso 1 1 calc R . .
C412 C 0.61875(17) 0.90564(11) 0.09895(10) 0.0311(5) Uani 1 1 d . A .
H41D H 0.5895 0.9562 0.1144 0.047 Uiso 1 1 calc R . .
H41E H 0.5620 0.8657 0.0995 0.047 Uiso 1 1 calc R . .
H41F H 0.6447 0.9101 0.0477 0.047 Uiso 1 1 calc R . .
C42 C 0.79481(17) 0.94964(11) 0.15438(10) 0.0289(5) Uani 1 1 d . A .
H42A H 0.8293 0.9506 0.1051 0.035 Uiso 1 1 calc R . .
H42B H 0.7562 0.9999 0.1599 0.035 Uiso 1 1 calc R . .
C43 C 0.88122(17) 0.94287(11) 0.21693(11) 0.0303(5) Uani 1 1 d . . .
H43A H 0.9302 0.9886 0.2161 0.036 Uiso 1 1 calc R A .
H43B H 0.9243 0.8948 0.2101 0.036 Uiso 1 1 calc R . .
C44 C 0.82664(16) 0.93961(11) 0.29166(11) 0.0283(5) Uani 1 1 d . A .
H44A H 0.7887 0.9898 0.2994 0.034 Uiso 1 1 calc R . .
H44B H 0.8825 0.9337 0.3333 0.034 Uiso 1 1 calc R . .
C45 C 0.74505(16) 0.87187(10) 0.29570(10) 0.0228(4) Uani 1 1 d . . .
C451 C 0.80849(16) 0.79438(11) 0.30854(11) 0.0301(5) Uani 1 1 d . A .
H45A H 0.8503 0.7833 0.2642 0.045 Uiso 1 1 calc R . .
H45B H 0.7577 0.7514 0.3160 0.045 Uiso 1 1 calc R . .
H45C H 0.8576 0.7994 0.3535 0.045 Uiso 1 1 calc R . .
C452 C 0.68144(16) 0.88646(11) 0.36666(10) 0.0262(5) Uani 1 1 d . A .
H45D H 0.6405 0.9353 0.3606 0.039 Uiso 1 1 calc R . .
H45E H 0.7318 0.8905 0.4111 0.039 Uiso 1 1 calc R . .
H45F H 0.6315 0.8429 0.3736 0.039 Uiso 1 1 calc R . .
N51 N 0.4953(9) 1.0812(9) 0.3354(9) 0.0288(12) Uani 0.50 1 d PDU A 1
N54 N 0.4209(9) 1.0653(9) 0.1671(8) 0.0233(13) Uani 0.50 1 d PDU A 1
C511 C 0.4228(9) 1.0503(7) 0.3909(5) 0.0434(16) Uani 0.50 1 d PDU A 1
H51A H 0.4577 1.0062 0.4180 0.065 Uiso 0.50 1 calc PR A 1
H51B H 0.3557 1.0324 0.3648 0.065 Uiso 0.50 1 calc PR A 1
H51C H 0.4066 1.0916 0.4271 0.065 Uiso 0.50 1 calc PR A 1
C512 C 0.5929(12) 1.1128(11) 0.3746(6) 0.0414(17) Uani 0.50 1 d PDU A 1
H51D H 0.5742 1.1594 0.4035 0.062 Uiso 0.50 1 calc PR A 1
H51E H 0.6453 1.1270 0.3373 0.062 Uiso 0.50 1 calc PR A 1
H51F H 0.6245 1.0732 0.4092 0.062 Uiso 0.50 1 calc PR A 1
C52 C 0.4433(4) 1.1428(3) 0.2872(3) 0.0353(10) Uani 0.50 1 d PDU A 1
H52A H 0.4993 1.1729 0.2618 0.042 Uiso 0.50 1 calc PR A 1
H52B H 0.4037 1.1794 0.3191 0.042 Uiso 0.50 1 calc PR A 1
C53 C 0.3645(4) 1.1062(3) 0.2272(3) 0.0347(9) Uani 0.50 1 d PDU A 1
H53A H 0.3170 1.0686 0.2521 0.042 Uiso 0.50 1 calc PR A 1
H53B H 0.3183 1.1479 0.2040 0.042 Uiso 0.50 1 calc PR A 1
C541 C 0.3466(10) 1.0187(6) 0.1187(5) 0.0446(14) Uani 0.50 1 d PDU A 1
H54A H 0.3129 0.9784 0.1492 0.067 Uiso 0.50 1 calc PR A 1
H54B H 0.3864 0.9936 0.0789 0.067 Uiso 0.50 1 calc PR A 1
H54C H 0.2905 1.0528 0.0956 0.067 Uiso 0.50 1 calc PR A 1
C542 C 0.486(2) 1.1196(16) 0.1231(10) 0.0430(19) Uani 0.50 1 d PDU A 1
H54D H 0.5220 1.0903 0.0841 0.064 Uiso 0.50 1 calc PR A 1
H54E H 0.5398 1.1453 0.1570 0.064 Uiso 0.50 1 calc PR A 1
H54F H 0.4382 1.1592 0.0990 0.064 Uiso 0.50 1 calc PR A 1
N51A N 0.4873(9) 1.0686(9) 0.3401(9) 0.0288(12) Uani 0.50 1 d PDU A 2
N54A N 0.4397(9) 1.0771(9) 0.1748(8) 0.0233(13) Uani 0.50 1 d PDU A 2
C53A C 0.4108(4) 1.1404(3) 0.2266(3) 0.0347(9) Uani 0.50 1 d PDU A 2
H53C H 0.4675 1.1813 0.2264 0.042 Uiso 0.50 1 calc PR A 2
H53D H 0.3423 1.1645 0.2070 0.042 Uiso 0.50 1 calc PR A 2
C52A C 0.3981(4) 1.1156(3) 0.3046(2) 0.0353(10) Uani 0.50 1 d PDU A 2
H52C H 0.3308 1.0846 0.3061 0.042 Uiso 0.50 1 calc PR A 2
H52D H 0.3888 1.1630 0.3359 0.042 Uiso 0.50 1 calc PR A 2
C513 C 0.4522(9) 1.0422(7) 0.4134(5) 0.0434(16) Uani 0.50 1 d PDU A 2
H51G H 0.4403 1.0878 0.4457 0.065 Uiso 0.50 1 calc PR A 2
H51H H 0.5079 1.0086 0.4377 0.065 Uiso 0.50 1 calc PR A 2
H51I H 0.3848 1.0126 0.4061 0.065 Uiso 0.50 1 calc PR A 2
C514 C 0.5854(12) 1.1165(11) 0.3512(6) 0.0414(17) Uani 0.50 1 d PDU A 2
H51J H 0.5692 1.1632 0.3807 0.062 Uiso 0.50 1 calc PR A 2
H51K H 0.6105 1.1323 0.3018 0.062 Uiso 0.50 1 calc PR A 2
H51L H 0.6418 1.0858 0.3785 0.062 Uiso 0.50 1 calc PR A 2
C543 C 0.3428(10) 1.0356(6) 0.1450(4) 0.0446(14) Uani 0.50 1 d PDU A 2
H54G H 0.2961 1.0721 0.1157 0.067 Uiso 0.50 1 calc PR A 2
H54H H 0.3036 1.0145 0.1872 0.067 Uiso 0.50 1 calc PR A 2
H54I H 0.3641 0.9926 0.1123 0.067 Uiso 0.50 1 calc PR A 2
C544 C 0.483(2) 1.1150(16) 0.1081(10) 0.0430(19) Uani 0.50 1 d PDU A 2
H54J H 0.4962 1.0753 0.0696 0.064 Uiso 0.50 1 calc PR A 2
H54K H 0.5509 1.1415 0.1229 0.064 Uiso 0.50 1 calc PR A 2
H54L H 0.4308 1.1534 0.0873 0.064 Uiso 0.50 1 calc PR A 2

loop_
_atom_site_aniso_label
_atom_site_aniso_U_11
_atom_site_aniso_U_22
_atom_site_aniso_U_33
_atom_site_aniso_U_23
_atom_site_aniso_U_13
_atom_site_aniso_U_12
Na1 0.0282(4) 0.0210(4) 0.0228(4) -0.0011(3) 0.0037(3) 0.0031(3)
Zn1 0.02099(12) 0.01911(11) 0.01849(10) 0.00046(9) 0.00550(8) 0.00053(10)
C1 0.0253(11) 0.0252(11) 0.0249(9) -0.0030(8) 0.0033(8) -0.0024(9)
C11 0.0312(13) 0.0484(14) 0.0445(13) -0.0159(10) 0.0054(11) -0.0115(11)
C12 0.0421(14) 0.0349(13) 0.0292(10) -0.0052(9) -0.0042(10) 0.0014(11)
C13 0.0398(14) 0.0239(11) 0.0283(11) -0.0040(8) 0.0041(10) -0.0034(10)
N21 0.0197(8) 0.0191(8) 0.0188(7) -0.0012(6) 0.0031(6) -0.0004(7)
C22 0.0193(10) 0.0214(10) 0.0186(9) -0.0006(7) 0.0048(8) 0.0016(8)
C23 0.0199(10) 0.0285(12) 0.0267(9) 0.0018(8) 0.0081(8) 0.0011(9)
C24 0.0240(12) 0.0254(11) 0.0259(10) 0.0068(8) 0.0083(9) -0.0028(9)
C25 0.0242(11) 0.0142(9) 0.0223(9) 0.0004(7) 0.0054(8) 0.0001(8)
C26 0.0209(11) 0.0197(10) 0.0211(9) -0.0031(7) 0.0067(8) -0.0007(8)
C20 0.0287(12) 0.0231(11) 0.0206(9) -0.0005(8) 0.0036(8) 0.0019(9)
C201 0.0583(16) 0.0289(13) 0.0320(11) -0.0085(9) -0.0088(11) 0.0027(11)
C202 0.0360(14) 0.0454(13) 0.0272(11) 0.0078(9) 0.0018(10) -0.0009(11)
C203 0.0285(13) 0.0367(12) 0.0311(11) -0.0013(9) -0.0023(9) -0.0032(10)
O3 0.0218(8) 0.0233(7) 0.0202(6) 0.0035(5) 0.0071(5) 0.0017(6)
C30 0.0176(10) 0.0234(10) 0.0208(9) 0.0005(8) 0.0031(8) -0.0003(8)
C31 0.0191(11) 0.0229(11) 0.0267(10) 0.0058(8) 0.0074(8) 0.0017(8)
C32 0.0249(12) 0.0424(13) 0.0289(10) 0.0091(9) 0.0038(9) 0.0041(10)
C33 0.0285(14) 0.0654(16) 0.0497(14) 0.0210(12) 0.0051(11) 0.0207(12)
C34 0.0399(15) 0.0620(17) 0.0542(15) 0.0177(12) 0.0255(13) 0.0307(13)
C35 0.0485(16) 0.0526(15) 0.0352(12) 0.0122(11) 0.0237(12) 0.0209(12)
C36 0.0306(13) 0.0397(13) 0.0281(10) 0.0103(9) 0.0091(9) 0.0125(10)
N4 0.0216(9) 0.0197(8) 0.0191(8) 0.0000(6) 0.0062(7) -0.0007(7)
C41 0.0293(12) 0.0209(10) 0.0217(9) 0.0011(8) 0.0107(9) -0.0021(9)
C411 0.0367(13) 0.0278(12) 0.0300(10) -0.0026(8) 0.0163(10) -0.0032(10)
C412 0.0449(14) 0.0279(11) 0.0213(10) 0.0044(8) 0.0091(9) 0.0001(10)
C42 0.0381(13) 0.0194(11) 0.0307(11) 0.0017(8) 0.0160(10) -0.0033(9)
C43 0.0277(12) 0.0218(11) 0.0425(12) 0.0001(9) 0.0136(10) -0.0067(9)
C44 0.0251(12) 0.0271(11) 0.0331(11) -0.0022(8) 0.0038(9) -0.0052(9)
C45 0.0208(11) 0.0217(10) 0.0258(10) 0.0011(8) 0.0025(8) -0.0009(8)
C451 0.0253(11) 0.0275(11) 0.0375(11) 0.0052(9) 0.0019(9) 0.0001(9)
C452 0.0283(12) 0.0280(11) 0.0223(10) 0.0013(8) 0.0011(9) -0.0040(9)
N51 0.0337(16) 0.025(4) 0.0273(16) -0.0076(16) -0.0028(12) 0.0039(18)
N54 0.023(3) 0.027(4) 0.019(2) -0.0047(14) -0.006(3) -0.004(2)
C511 0.057(5) 0.044(3) 0.030(5) -0.008(3) 0.007(3) 0.000(3)
C512 0.045(2) 0.0417(19) 0.037(6) -0.018(5) -0.002(4) 0.0011(18)
C52 0.041(3) 0.034(3) 0.0317(19) -0.0065(16) 0.0051(18) 0.0106(19)
C53 0.037(3) 0.029(3) 0.0371(15) -0.0024(18) -0.0015(19) 0.0091(16)
C541 0.0419(18) 0.045(4) 0.044(5) -0.003(3) -0.018(4) -0.010(2)
C542 0.053(2) 0.039(2) 0.037(5) 0.006(4) -0.002(5) -0.0037(17)
N51A 0.0337(16) 0.025(4) 0.0273(16) -0.0076(16) -0.0028(12) 0.0039(18)
N54A 0.023(3) 0.027(4) 0.019(2) -0.0047(14) -0.006(3) -0.004(2)
C53A 0.037(3) 0.029(3) 0.0371(15) -0.0024(18) -0.0015(19) 0.0091(16)
C52A 0.041(3) 0.034(3) 0.0317(19) -0.0065(16) 0.0051(18) 0.0106(19)
C513 0.057(5) 0.044(3) 0.030(5) -0.008(3) 0.007(3) 0.000(3)
C514 0.045(2) 0.0417(19) 0.037(6) -0.018(5) -0.002(4) 0.0011(18)
C543 0.0419(18) 0.045(4) 0.044(5) -0.003(3) -0.018(4) -0.010(2)
C544 0.053(2) 0.039(2) 0.037(5) 0.006(4) -0.002(5) -0.0037(17)

loop_
_atom_type_symbol
_atom_type_description
_atom_type_scat_dispersion_real
_atom_type_scat_dispersion_imag
_atom_type_scat_source
C C 0.0033 0.0016 'International Tables Vol C Tables 4.2.6.8 and 6.1.1.4'
H H 0.0000 0.0000 'International Tables Vol C Tables 4.2.6.8 and 6.1.1.4'
N N 0.0061 0.0033 'International Tables Vol C Tables 4.2.6.8 and 6.1.1.4'
O O 0.0106 0.0060 'International Tables Vol C Tables 4.2.6.8 and 6.1.1.4'
Na Na 0.0362 0.0249 'International Tables Vol C Tables 4.2.6.8 and 6.1.1.4'
Zn Zn 0.2839 1.4301 'International Tables Vol C Tables 4.2.6.8 and 6.1.1.4'

loop_
_geom_angle_atom_site_label_1
_geom_angle_atom_site_label_2
_geom_angle_atom_site_label_3
_geom_angle
_geom_angle_site_symmetry_1
_geom_angle_site_symmetry_3
_geom_angle_publ_flag
O3 Na1 N51A 113.5(3) . . ?
O3 Na1 N4 81.19(5) . . ?
N51A Na1 N4 136.8(2) . . ?
O3 Na1 N54A 122.8(2) . . ?
N51A Na1 N54A 73.2(3) . . ?
N4 Na1 N54A 134.4(2) . . ?
O3 Na1 N51 118.8(3) . . ?
N51A Na1 N51 5.4(5) . . ?
N4 Na1 N51 136.3(2) . . ?
N54A Na1 N51 69.8(3) . . ?
O3 Na1 N54 115.7(2) . . ?
N51A Na1 N54 77.8(3) . . ?
N4 Na1 N54 134.3(2) . . ?
N54A Na1 N54 7.5(4) . . ?
N51 Na1 N54 74.8(3) . . ?
O3 Na1 C452 80.11(5) . . ?
N51A Na1 C452 90.4(2) . . ?
N4 Na1 C452 50.71(5) . . ?
N54A Na1 C452 155.5(2) . . ?
N51 Na1 C452 92.3(2) . . ?
N54 Na1 C452 163.0(2) . . ?
O3 Na1 Zn1 42.47(3) . . ?
N51A Na1 Zn1 146.2(2) . . ?
N4 Na1 Zn1 40.20(3) . . ?
N54A Na1 Zn1 136.62(18) . . ?
N51 Na1 Zn1 151.0(2) . . ?
N54 Na1 Zn1 130.28(17) . . ?
C452 Na1 Zn1 65.38(4) . . ?
O3 Na1 C53 111.27(10) . . ?
N51A Na1 C53 52.5(2) . . ?
N4 Na1 C53 161.23(10) . . ?
N54A Na1 C53 26.9(3) . . ?
N51 Na1 C53 50.8(2) . . ?
N54 Na1 C53 27.96(19) . . ?
C452 Na1 C53 142.84(9) . . ?
Zn1 Na1 C53 145.75(9) . . ?
N4 Zn1 C1 138.57(7) . . ?
N4 Zn1 O3 96.27(5) . . ?
C1 Zn1 O3 111.79(6) . . ?
N4 Zn1 N21 116.39(6) . . ?
C1 Zn1 N21 99.30(6) . . ?
O3 Zn1 N21 78.16(5) . . ?
N4 Zn1 Na1 51.75(4) . . ?
C1 Zn1 Na1 135.92(5) . . ?
O3 Zn1 Na1 46.45(3) . . ?
N21 Zn1 Na1 109.01(4) . . ?
C13 C1 C12 107.10(15) . . ?
C13 C1 C11 107.45(16) . . ?
C12 C1 C11 107.44(17) . . ?
C13 C1 Zn1 108.94(12) . . ?
C12 C1 Zn1 118.11(13) . . ?
C11 C1 Zn1 107.37(12) . . ?
C1 C11 H11A 109.5 . . ?
C1 C11 H11B 109.5 . . ?
H11A C11 H11B 109.5 . . ?
C1 C11 H11C 109.5 . . ?
H11A C11 H11C 109.5 . . ?
H11B C11 H11C 109.5 . . ?
C1 C12 H12A 109.5 . . ?
C1 C12 H12B 109.5 . . ?
H12A C12 H12B 109.5 . . ?
C1 C12 H12C 109.5 . . ?
H12A C12 H12C 109.5 . . ?
H12B C12 H12C 109.5 . . ?
C1 C13 H13A 109.5 . . ?
C1 C13 H13B 109.5 . . ?
H13A C13 H13B 109.5 . . ?
C1 C13 H13C 109.5 . . ?
H13A C13 H13C 109.5 . . ?
H13B C13 H13C 109.5 . . ?
C26 N21 C22 119.77(15) . . ?
C26 N21 Zn1 130.86(12) . . ?
C22 N21 Zn1 108.68(10) . . ?
C30 C22 N21 116.04(15) . . ?
C30 C22 C23 126.10(17) . . ?
N21 C22 C23 117.09(15) . . ?
C24 C23 C22 121.56(18) . . ?
C24 C23 H23A 119.2 . . ?
C22 C23 H23A 119.2 . . ?
C23 C24 C25 121.78(17) . . ?
C23 C24 H24A 119.1 . . ?
C25 C24 H24A 119.1 . . ?
C24 C25 C26 108.01(15) . . ?
C24 C25 C20 114.24(14) . . ?
C26 C25 C20 111.79(15) . . ?
C24 C25 H25A 107.5 . . ?
C26 C25 H25A 107.5 . . ?
C20 C25 H25A 107.5 . . ?
N21 C26 C25 126.34(16) . . ?
N21 C26 H26A 116.8 . . ?
C25 C26 H26A 116.8 . . ?
C203 C20 C201 109.53(17) . . ?
C203 C20 C202 109.06(16) . . ?
C201 C20 C202 108.83(16) . . ?
C203 C20 C25 110.30(14) . . ?
C201 C20 C25 110.33(15) . . ?
C202 C20 C25 108.76(15) . . ?
C20 C201 H20A 109.5 . . ?
C20 C201 H20B 109.5 . . ?
H20A C201 H20B 109.5 . . ?
C20 C201 H20C 109.5 . . ?
H20A C201 H20C 109.5 . . ?
H20B C201 H20C 109.5 . . ?
C20 C202 H20D 109.5 . . ?
C20 C202 H20E 109.5 . . ?
H20D C202 H20E 109.5 . . ?
C20 C202 H20F 109.5 . . ?
H20D C202 H20F 109.5 . . ?
H20E C202 H20F 109.5 . . ?
C20 C203 H20G 109.5 . . ?
C20 C203 H20H 109.5 . . ?
H20G C203 H20H 109.5 . . ?
C20 C203 H20I 109.5 . . ?
H20G C203 H20I 109.5 . . ?
H20H C203 H20I 109.5 . . ?
C30 O3 Zn1 112.27(11) . . ?
C30 O3 Na1 136.54(11) . . ?
Zn1 O3 Na1 91.08(5) . . ?
O3 C30 C22 122.64(16) . . ?
O3 C30 C31 115.46(15) . . ?
C22 C30 C31 121.88(15) . . ?
C32 C31 C36 118.11(18) . . ?
C32 C31 C30 119.42(16) . . ?
C36 C31 C30 122.29(17) . . ?
C33 C32 C31 120.88(19) . . ?
C33 C32 H32A 119.6 . . ?
C31 C32 H32A 119.6 . . ?
C34 C33 C32 120.1(2) . . ?
C34 C33 H33A 120.0 . . ?
C32 C33 H33A 120.0 . . ?
C35 C34 C33 119.9(2) . . ?
C35 C34 H34A 120.0 . . ?
C33 C34 H34A 120.0 . . ?
C34 C35 C36 120.2(2) . . ?
C34 C35 H35A 119.9 . . ?
C36 C35 H35A 119.9 . . ?
C35 C36 C31 120.87(19) . . ?
C35 C36 H36A 119.6 . . ?
C31 C36 H36A 119.6 . . ?
C45 N4 C41 116.40(15) . . ?
C45 N4 Zn1 117.10(10) . . ?
C41 N4 Zn1 111.15(11) . . ?
C45 N4 Na1 109.25(10) . . ?
C41 N4 Na1 111.32(10) . . ?
Zn1 N4 Na1 88.05(6) . . ?
N4 C41 C412 107.06(15) . . ?
N4 C41 C42 111.95(14) . . ?
C412 C41 C42 106.94(15) . . ?
N4 C41 C411 114.12(14) . . ?
C412 C41 C411 107.91(15) . . ?
C42 C41 C411 108.53(16) . . ?
C41 C411 H41A 109.5 . . ?
C41 C411 H41B 109.5 . . ?
H41A C411 H41B 109.5 . . ?
C41 C411 H41C 109.5 . . ?
H41A C411 H41C 109.5 . . ?
H41B C411 H41C 109.5 . . ?
C41 C412 H41D 109.5 . . ?
C41 C412 H41E 109.5 . . ?
H41D C412 H41E 109.5 . . ?
C41 C412 H41F 109.5 . . ?
H41D C412 H41F 109.5 . . ?
H41E C412 H41F 109.5 . . ?
C43 C42 C41 113.31(15) . . ?
C43 C42 H42A 108.9 . . ?
C41 C42 H42A 108.9 . . ?
C43 C42 H42B 108.9 . . ?
C41 C42 H42B 108.9 . . ?
H42A C42 H42B 107.7 . . ?
C42 C43 C44 108.08(16) . . ?
C42 C43 H43A 110.1 . . ?
C44 C43 H43A 110.1 . . ?
C42 C43 H43B 110.1 . . ?
C44 C43 H43B 110.1 . . ?
H43A C43 H43B 108.4 . . ?
C43 C44 C45 113.06(15) . . ?
C43 C44 H44A 109.0 . . ?
C45 C44 H44A 109.0 . . ?
C43 C44 H44B 109.0 . . ?
C45 C44 H44B 109.0 . . ?
H44A C44 H44B 107.8 . . ?
N4 C45 C452 107.74(15) . . ?
N4 C45 C44 112.11(14) . . ?
C452 C45 C44 106.40(15) . . ?
N4 C45 C451 114.38(14) . . ?
C452 C45 C451 107.27(14) . . ?
C44 C45 C451 108.54(16) . . ?
C45 C451 H45A 109.5 . . ?
C45 C451 H45B 109.5 . . ?
H45A C451 H45B 109.5 . . ?
C45 C451 H45C 109.5 . . ?
H45A C451 H45C 109.5 . . ?
H45B C451 H45C 109.5 . . ?
C45 C452 Na1 82.11(10) . . ?
C45 C452 H45D 109.5 . . ?
Na1 C452 H45D 41.2 . . ?
C45 C452 H45E 109.5 . . ?
Na1 C452 H45E 149.8 . . ?
H45D C452 H45E 109.5 . . ?
C45 C452 H45F 109.5 . . ?
Na1 C452 H45F 91.4 . . ?
H45D C452 H45F 109.5 . . ?
H45E C452 H45F 109.5 . . ?
C511 N51 C512 109.7(13) . . ?
C511 N51 C52 112.2(8) . . ?
C512 N51 C52 109.6(10) . . ?
C511 N51 Na1 102.8(10) . . ?
C512 N51 Na1 116.2(10) . . ?
C52 N51 Na1 106.3(9) . . ?
C541 N54 C542 112.2(14) . . ?
C541 N54 C53 111.7(6) . . ?
C542 N54 C53 111.9(13) . . ?
C541 N54 Na1 104.3(10) . . ?
C542 N54 Na1 117.6(15) . . ?
C53 N54 Na1 98.2(9) . . ?
N51 C52 C53 110.6(8) . . ?
N51 C52 H52A 109.5 . . ?
C53 C52 H52A 109.5 . . ?
N51 C52 H52B 109.5 . . ?
C53 C52 H52B 109.5 . . ?
H52A C52 H52B 108.1 . . ?
N54 C53 C52 112.4(6) . . ?
N54 C53 Na1 53.8(8) . . ?
C52 C53 Na1 81.6(3) . . ?
N54 C53 H53A 109.1 . . ?
C52 C53 H53A 109.1 . . ?
Na1 C53 H53A 79.8 . . ?
N54 C53 H53B 109.1 . . ?
C52 C53 H53B 109.1 . . ?
Na1 C53 H53B 162.9 . . ?
H53A C53 H53B 107.9 . . ?
C513 N51A C514 109.6(13) . . ?
C513 N51A C52A 107.1(8) . . ?
C514 N51A C52A 110.5(10) . . ?
C513 N51A Na1 115.3(10) . . ?
C514 N51A Na1 108.6(10) . . ?
C52A N51A Na1 105.7(9) . . ?
C543 N54A C544 104.5(15) . . ?
C543 N54A C53A 110.8(7) . . ?
C544 N54A C53A 106.7(13) . . ?
C543 N54A Na1 97.1(10) . . ?
C544 N54A Na1 127.1(15) . . ?
C53A N54A Na1 109.6(9) . . ?
C52A C53A N54A 114.6(8) . . ?
C52A C53A H53C 108.6 . . ?
N54A C53A H53C 108.6 . . ?
C52A C53A H53D 108.6 . . ?
N54A C53A H53D 108.6 . . ?
H53C C53A H53D 107.6 . . ?
C53A C52A N51A 116.3(7) . . ?
C53A C52A H52C 108.2 . . ?
N51A C52A H52C 108.2 . . ?
C53A C52A H52D 108.2 . . ?
N51A C52A H52D 108.2 . . ?
H52C C52A H52D 107.4 . . ?
N51A C513 H51G 109.5 . . ?
N51A C513 H51H 109.5 . . ?
H51G C513 H51H 109.5 . . ?
N51A C513 H51I 109.5 . . ?
H51G C513 H51I 109.5 . . ?
H51H C513 H51I 109.5 . . ?
N51A C514 H51J 109.5 . . ?
N51A C514 H51K 109.5 . . ?
H51J C514 H51K 109.5 . . ?
N51A C514 H51L 109.5 . . ?
H51J C514 H51L 109.5 . . ?
H51K C514 H51L 109.5 . . ?
N54A C543 H54G 109.5 . . ?
N54A C543 H54H 109.5 . . ?
H54G C543 H54H 109.5 . . ?
N54A C543 H54I 109.5 . . ?
H54G C543 H54I 109.5 . . ?
H54H C543 H54I 109.5 . . ?
N54A C544 H54J 109.5 . . ?
N54A C544 H54K 109.5 . . ?
H54J C544 H54K 109.5 . . ?
N54A C544 H54L 109.5 . . ?
H54J C544 H54L 109.5 . . ?
H54K C544 H54L 109.5 . . ?

loop_
_geom_bond_atom_site_label_1
_geom_bond_atom_site_label_2
_geom_bond_distance
_geom_bond_site_symmetry_2
_geom_bond_publ_flag
Na1 O3 2.2585(13) . ?
Na1 N51A 2.44(2) . ?
Na1 N4 2.4482(16) . ?
Na1 N54A 2.52(2) . ?
Na1 N51 2.53(2) . ?
Na1 N54 2.54(2) . ?
Na1 C452 3.088(2) . ?
Na1 Zn1 3.1157(7) . ?
Na1 C53 3.118(5) . ?
Zn1 N4 2.0121(14) . ?
Zn1 C1 2.0438(18) . ?
Zn1 O3 2.1041(12) . ?
Zn1 N21 2.1938(13) . ?
C1 C13 1.527(3) . ?
C1 C12 1.531(2) . ?
C1 C11 1.531(3) . ?
C11 H11A 0.9800 . ?
C11 H11B 0.9800 . ?
C11 H11C 0.9800 . ?
C12 H12A 0.9800 . ?
C12 H12B 0.9800 . ?
C12 H12C 0.9800 . ?
C13 H13A 0.9800 . ?
C13 H13B 0.9800 . ?
C13 H13C 0.9800 . ?
N21 C26 1.286(2) . ?
N21 C22 1.406(2) . ?
C22 C30 1.383(2) . ?
C22 C23 1.445(2) . ?
C23 C24 1.334(2) . ?
C23 H23A 0.9500 . ?
C24 C25 1.493(3) . ?
C24 H24A 0.9500 . ?
C25 C26 1.511(2) . ?
C25 C20 1.567(2) . ?
C25 H25A 1.0000 . ?
C26 H26A 0.9500 . ?
C20 C203 1.517(3) . ?
C20 C201 1.528(2) . ?
C20 C202 1.532(2) . ?
C201 H20A 0.9800 . ?
C201 H20B 0.9800 . ?
C201 H20C 0.9800 . ?
C202 H20D 0.9800 . ?
C202 H20E 0.9800 . ?
C202 H20F 0.9800 . ?
C203 H20G 0.9800 . ?
C203 H20H 0.9800 . ?
C203 H20I 0.9800 . ?
O3 C30 1.3042(19) . ?
C30 C31 1.490(2) . ?
C31 C32 1.387(3) . ?
C31 C36 1.391(2) . ?
C32 C33 1.383(3) . ?
C32 H32A 0.9500 . ?
C33 C34 1.380(3) . ?
C33 H33A 0.9500 . ?
C34 C35 1.368(3) . ?
C34 H34A 0.9500 . ?
C35 C36 1.385(3) . ?
C35 H35A 0.9500 . ?
C36 H36A 0.9500 . ?
N4 C45 1.485(2) . ?
N4 C41 1.489(2) . ?
C41 C412 1.526(3) . ?
C41 C42 1.540(3) . ?
C41 C411 1.544(2) . ?
C411 H41A 0.9800 . ?
C411 H41B 0.9800 . ?
C411 H41C 0.9800 . ?
C412 H41D 0.9800 . ?
C412 H41E 0.9800 . ?
C412 H41F 0.9800 . ?
C42 C43 1.504(3) . ?
C42 H42A 0.9900 . ?
C42 H42B 0.9900 . ?
C43 C44 1.516(2) . ?
C43 H43A 0.9900 . ?
C43 H43B 0.9900 . ?
C44 C45 1.541(3) . ?
C44 H44A 0.9900 . ?
C44 H44B 0.9900 . ?
C45 C452 1.537(2) . ?
C45 C451 1.550(2) . ?
C451 H45A 0.9800 . ?
C451 H45B 0.9800 . ?
C451 H45C 0.9800 . ?
C452 H45D 0.9800 . ?
C452 H45E 0.9800 . ?
C452 H45F 0.9800 . ?
N51 C511 1.461(8) . ?
N51 C512 1.467(8) . ?
N51 C52 1.481(8) . ?
N54 C541 1.460(7) . ?
N54 C542 1.474(8) . ?
N54 C53 1.477(8) . ?
C511 H51A 0.9800 . ?
C511 H51B 0.9800 . ?
C511 H51C 0.9800 . ?
C512 H51D 0.9800 . ?
C512 H51E 0.9800 . ?
C512 H51F 0.9800 . ?
C52 C53 1.537(6) . ?
C52 H52A 0.9900 . ?
C52 H52B 0.9900 . ?
C53 H53A 0.9900 . ?
C53 H53B 0.9900 . ?
C541 H54A 0.9800 . ?
C541 H54B 0.9800 . ?
C541 H54C 0.9800 . ?
C542 H54D 0.9800 . ?
C542 H54E 0.9800 . ?
C542 H54F 0.9800 . ?
N51A C513 1.459(8) . ?
N51A C514 1.470(8) . ?
N51A C52A 1.480(8) . ?
N54A C543 1.470(7) . ?
N54A C544 1.470(8) . ?
N54A C53A 1.473(8) . ?
C53A C52A 1.459(5) . ?
C53A H53C 0.9900 . ?
C53A H53D 0.9900 . ?
C52A H52C 0.9900 . ?
C52A H52D 0.9900 . ?
C513 H51G 0.9800 . ?
C513 H51H 0.9800 . ?
C513 H51I 0.9800 . ?
C514 H51J 0.9800 . ?
C514 H51K 0.9800 . ?
C514 H51L 0.9800 . ?
C543 H54G 0.9800 . ?
C543 H54H 0.9800 . ?
C543 H54I 0.9800 . ?
C544 H54J 0.9800 . ?
C544 H54K 0.9800 . ?
C544 H54L 0.9800 . ?

loop_
_geom_torsion_atom_site_label_1
_geom_torsion_atom_site_label_2
_geom_torsion_atom_site_label_3
_geom_torsion_atom_site_label_4
_geom_torsion
_geom_torsion_site_symmetry_1
_geom_torsion_site_symmetry_2
_geom_torsion_site_symmetry_3
_geom_torsion_site_symmetry_4
_geom_torsion_publ_flag
O3 Na1 Zn1 N4 -160.27(7) . . . . ?
N51A Na1 Zn1 N4 -105.2(5) . . . . ?
N54A Na1 Zn1 N4 109.0(4) . . . . ?
N51 Na1 Zn1 N4 -100.2(5) . . . . ?
N54 Na1 Zn1 N4 114.6(3) . . . . ?
C452 Na1 Zn1 N4 -57.52(6) . . . . ?
C53 Na1 Zn1 N4 150.27(17) . . . . ?
O3 Na1 Zn1 C1 75.79(9) . . . . ?
N51A Na1 Zn1 C1 130.8(5) . . . . ?
N4 Na1 Zn1 C1 -123.94(9) . . . . ?
N54A Na1 Zn1 C1 -14.9(4) . . . . ?
N51 Na1 Zn1 C1 135.9(5) . . . . ?
N54 Na1 Zn1 C1 -9.3(3) . . . . ?
C452 Na1 Zn1 C1 178.54(8) . . . . ?
C53 Na1 Zn1 C1 26.33(18) . . . . ?
N51A Na1 Zn1 O3 55.0(5) . . . . ?
N4 Na1 Zn1 O3 160.27(7) . . . . ?
N54A Na1 Zn1 O3 -90.7(4) . . . . ?
N51 Na1 Zn1 O3 60.1(5) . . . . ?
N54 Na1 Zn1 O3 -85.1(3) . . . . ?
C452 Na1 Zn1 O3 102.75(6) . . . . ?
C53 Na1 Zn1 O3 -49.46(17) . . . . ?
O3 Na1 Zn1 N21 -51.17(6) . . . . ?
N51A Na1 Zn1 N21 3.9(5) . . . . ?
N4 Na1 Zn1 N21 109.10(7) . . . . ?
N54A Na1 Zn1 N21 -141.9(4) . . . . ?
N51 Na1 Zn1 N21 8.9(5) . . . . ?
N54 Na1 Zn1 N21 -136.3(3) . . . . ?
C452 Na1 Zn1 N21 51.57(6) . . . . ?
C53 Na1 Zn1 N21 -100.63(17) . . . . ?
N4 Zn1 C1 C13 86.56(15) . . . . ?
O3 Zn1 C1 C13 -144.34(11) . . . . ?
N21 Zn1 C1 C13 -63.46(13) . . . . ?
Na1 Zn1 C1 C13 166.49(9) . . . . ?
N4 Zn1 C1 C12 -35.8(2) . . . . ?
O3 Zn1 C1 C12 93.27(15) . . . . ?
N21 Zn1 C1 C12 174.15(14) . . . . ?
Na1 Zn1 C1 C12 44.10(18) . . . . ?
N4 Zn1 C1 C11 -157.37(12) . . . . ?
O3 Zn1 C1 C11 -28.27(15) . . . . ?
N21 Zn1 C1 C11 52.61(14) . . . . ?
Na1 Zn1 C1 C11 -77.43(15) . . . . ?
N4 Zn1 N21 C26 -85.81(16) . . . . ?
C1 Zn1 N21 C26 72.53(17) . . . . ?
O3 Zn1 N21 C26 -176.98(16) . . . . ?
Na1 Zn1 N21 C26 -141.75(15) . . . . ?
N4 Zn1 N21 C22 103.98(12) . . . . ?
C1 Zn1 N21 C22 -97.69(12) . . . . ?
O3 Zn1 N21 C22 12.80(11) . . . . ?
Na1 Zn1 N21 C22 48.03(11) . . . . ?
C26 N21 C22 C30 175.45(16) . . . . ?
Zn1 N21 C22 C30 -13.06(18) . . . . ?
C26 N21 C22 C23 -14.0(2) . . . . ?
Zn1 N21 C22 C23 157.48(13) . . . . ?
C30 C22 C23 C24 -177.63(18) . . . . ?
N21 C22 C23 C24 12.9(3) . . . . ?
C22 C23 C24 C25 6.8(3) . . . . ?
C23 C24 C25 C26 -22.0(2) . . . . ?
C23 C24 C25 C20 103.1(2) . . . . ?
C22 N21 C26 C25 -4.5(3) . . . . ?
Zn1 N21 C26 C25 -173.84(12) . . . . ?
C24 C25 C26 N21 21.8(2) . . . . ?
C20 C25 C26 N21 -104.7(2) . . . . ?
C24 C25 C20 C203 179.16(15) . . . . ?
C26 C25 C20 C203 -57.80(19) . . . . ?
C24 C25 C20 C201 -59.7(2) . . . . ?
C26 C25 C20 C201 63.3(2) . . . . ?
C24 C25 C20 C202 59.6(2) . . . . ?
C26 C25 C20 C202 -177.36(15) . . . . ?
N4 Zn1 O3 C30 -126.93(12) . . . . ?
C1 Zn1 O3 C30 84.18(13) . . . . ?
N21 Zn1 O3 C30 -11.21(11) . . . . ?
Na1 Zn1 O3 C30 -142.40(13) . . . . ?
N4 Zn1 O3 Na1 15.47(5) . . . . ?
C1 Zn1 O3 Na1 -133.43(6) . . . . ?
N21 Zn1 O3 Na1 131.18(5) . . . . ?
N51A Na1 O3 C30 -25.4(3) . . . . ?
N4 Na1 O3 C30 112.08(17) . . . . ?
N54A Na1 O3 C30 -110.0(3) . . . . ?
N51 Na1 O3 C30 -26.5(3) . . . . ?
N54 Na1 O3 C30 -112.7(3) . . . . ?
C452 Na1 O3 C30 60.65(17) . . . . ?
Zn1 Na1 O3 C30 124.82(18) . . . . ?
C53 Na1 O3 C30 -82.50(19) . . . . ?
N51A Na1 O3 Zn1 -150.2(2) . . . . ?
N4 Na1 O3 Zn1 -12.74(4) . . . . ?
N54A Na1 O3 Zn1 125.2(2) . . . . ?
N51 Na1 O3 Zn1 -151.3(2) . . . . ?
N54 Na1 O3 Zn1 122.5(2) . . . . ?
C452 Na1 O3 Zn1 -64.17(5) . . . . ?
C53 Na1 O3 Zn1 152.68(9) . . . . ?
Zn1 O3 C30 C22 8.0(2) . . . . ?
Na1 O3 C30 C22 -109.52(19) . . . . ?
Zn1 O3 C30 C31 -173.47(12) . . . . ?
Na1 O3 C30 C31 69.0(2) . . . . ?
N21 C22 C30 O3 4.1(3) . . . . ?
C23 C22 C30 O3 -165.49(17) . . . . ?
N21 C22 C30 C31 -174.37(16) . . . . ?
C23 C22 C30 C31 16.1(3) . . . . ?
O3 C30 C31 C32 35.5(3) . . . . ?
C22 C30 C31 C32 -145.97(19) . . . . ?
O3 C30 C31 C36 -139.63(18) . . . . ?
C22 C30 C31 C36 38.9(3) . . . . ?
C36 C31 C32 C33 -0.2(3) . . . . ?
C30 C31 C32 C33 -175.47(19) . . . . ?
C31 C32 C33 C34 -0.5(4) . . . . ?
C32 C33 C34 C35 0.5(4) . . . . ?
C33 C34 C35 C36 0.4(4) . . . . ?
C34 C35 C36 C31 -1.1(4) . . . . ?
C32 C31 C36 C35 1.0(3) . . . . ?
C30 C31 C36 C35 176.14(19) . . . . ?
C1 Zn1 N4 C45 -130.03(13) . . . . ?
O3 Zn1 N4 C45 96.43(12) . . . . ?
N21 Zn1 N4 C45 16.57(14) . . . . ?
Na1 Zn1 N4 C45 110.68(13) . . . . ?
C1 Zn1 N4 C41 7.15(17) . . . . ?
O3 Zn1 N4 C41 -126.39(11) . . . . ?
N21 Zn1 N4 C41 153.74(11) . . . . ?
Na1 Zn1 N4 C41 -112.14(12) . . . . ?
C1 Zn1 N4 Na1 119.29(9) . . . . ?
O3 Zn1 N4 Na1 -14.25(5) . . . . ?
N21 Zn1 N4 Na1 -94.11(6) . . . . ?
O3 Na1 N4 C45 -104.75(11) . . . . ?
N51A Na1 N4 C45 10.3(4) . . . . ?
N54A Na1 N4 C45 127.3(3) . . . . ?
N51 Na1 N4 C45 18.2(4) . . . . ?
N54 Na1 N4 C45 137.8(3) . . . . ?
C452 Na1 N4 C45 -20.37(10) . . . . ?
Zn1 Na1 N4 C45 -118.09(12) . . . . ?
C53 Na1 N4 C45 122.0(3) . . . . ?
O3 Na1 N4 C41 125.31(11) . . . . ?
N51A Na1 N4 C41 -119.6(4) . . . . ?
N54A Na1 N4 C41 -2.7(3) . . . . ?
N51 Na1 N4 C41 -111.8(4) . . . . ?
N54 Na1 N4 C41 7.9(3) . . . . ?
C452 Na1 N4 C41 -150.30(13) . . . . ?
Zn1 Na1 N4 C41 111.98(12) . . . . ?
C53 Na1 N4 C41 -7.9(3) . . . . ?
O3 Na1 N4 Zn1 13.34(5) . . . . ?
N51A Na1 N4 Zn1 128.4(4) . . . . ?
N54A Na1 N4 Zn1 -114.6(3) . . . . ?
N51 Na1 N4 Zn1 136.3(3) . . . . ?
N54 Na1 N4 Zn1 -104.1(3) . . . . ?
C452 Na1 N4 Zn1 97.72(7) . . . . ?
C53 Na1 N4 Zn1 -119.9(3) . . . . ?
C45 N4 C41 C412 -161.88(14) . . . . ?
Zn1 N4 C41 C412 60.62(15) . . . . ?
Na1 N4 C41 C412 -35.80(16) . . . . ?
C45 N4 C41 C42 -45.0(2) . . . . ?
Zn1 N4 C41 C42 177.52(12) . . . . ?
Na1 N4 C41 C42 81.10(16) . . . . ?
C45 N4 C41 C411 78.8(2) . . . . ?
Zn1 N4 C41 C411 -58.71(18) . . . . ?
Na1 N4 C41 C411 -155.13(13) . . . . ?
N4 C41 C42 C43 51.6(2) . . . . ?
C412 C41 C42 C43 168.61(15) . . . . ?
C411 C41 C42 C43 -75.21(19) . . . . ?
C41 C42 C43 C44 -57.4(2) . . . . ?
C42 C43 C44 C45 57.2(2) . . . . ?
C41 N4 C45 C452 161.75(13) . . . . ?
Zn1 N4 C45 C452 -63.31(16) . . . . ?
Na1 N4 C45 C452 34.64(15) . . . . ?
C41 N4 C45 C44 45.0(2) . . . . ?
Zn1 N4 C45 C44 179.96(11) . . . . ?
Na1 N4 C45 C44 -82.10(15) . . . . ?
C41 N4 C45 C451 -79.10(19) . . . . ?
Zn1 N4 C45 C451 55.85(18) . . . . ?
Na1 N4 C45 C451 153.79(12) . . . . ?
C43 C44 C45 N4 -51.3(2) . . . . ?
C43 C44 C45 C452 -168.89(16) . . . . ?
C43 C44 C45 C451 76.0(2) . . . . ?
N4 C45 C452 Na1 -25.44(11) . . . . ?
C44 C45 C452 Na1 94.97(13) . . . . ?
C451 C45 C452 Na1 -149.03(13) . . . . ?
O3 Na1 C452 C45 105.35(10) . . . . ?
N51A Na1 C452 C45 -140.9(3) . . . . ?
N4 Na1 C452 C45 18.69(9) . . . . ?
N54A Na1 C452 C45 -93.9(6) . . . . ?
N51 Na1 C452 C45 -135.8(3) . . . . ?
N54 Na1 C452 C45 -95.7(8) . . . . ?
Zn1 Na1 C452 C45 63.40(9) . . . . ?
C53 Na1 C452 C45 -142.34(18) . . . . ?
O3 Na1 N51 C511 2.9(6) . . . . ?
N51A Na1 N51 C511 -8(4) . . . . ?
N4 Na1 N51 C511 -105.9(5) . . . . ?
N54A Na1 N51 C511 120.1(6) . . . . ?
N54 Na1 N51 C511 114.2(6) . . . . ?
C452 Na1 N51 C511 -77.0(5) . . . . ?
Zn1 Na1 N51 C511 -39.0(9) . . . . ?
C53 Na1 N51 C511 97.9(6) . . . . ?
O3 Na1 N51 C512 122.7(7) . . . . ?
N51A Na1 N51 C512 112(5) . . . . ?
N4 Na1 N51 C512 13.9(9) . . . . ?
N54A Na1 N51 C512 -120.1(8) . . . . ?
N54 Na1 N51 C512 -126.0(8) . . . . ?
C452 Na1 N51 C512 42.7(7) . . . . ?
Zn1 Na1 N51 C512 80.8(8) . . . . ?
C53 Na1 N51 C512 -142.3(8) . . . . ?
O3 Na1 N51 C52 -115.1(5) . . . . ?
N51A Na1 N51 C52 -126(5) . . . . ?
N4 Na1 N51 C52 136.0(4) . . . . ?
N54A Na1 N51 C52 2.0(6) . . . . ?
N54 Na1 N51 C52 -3.9(6) . . . . ?
C452 Na1 N51 C52 164.9(6) . . . . ?
Zn1 Na1 N51 C52 -157.0(3) . . . . ?
C53 Na1 N51 C52 -20.2(4) . . . . ?
O3 Na1 N54 C541 -27.7(6) . . . . ?
N51A Na1 N54 C541 -138.1(7) . . . . ?
N4 Na1 N54 C541 75.7(6) . . . . ?
N54A Na1 N54 C541 170(4) . . . . ?
N51 Na1 N54 C541 -142.8(7) . . . . ?
C452 Na1 N54 C541 175.4(5) . . . . ?
Zn1 Na1 N54 C541 20.6(7) . . . . ?
C53 Na1 N54 C541 -115.0(8) . . . . ?
O3 Na1 N54 C542 -152.7(10) . . . . ?
N51A Na1 N54 C542 97.0(11) . . . . ?
N4 Na1 N54 C542 -49.3(11) . . . . ?
N54A Na1 N54 C542 45(3) . . . . ?
N51 Na1 N54 C542 92.3(10) . . . . ?
C452 Na1 N54 C542 50.4(14) . . . . ?
Zn1 Na1 N54 C542 -104.4(10) . . . . ?
C53 Na1 N54 C542 120.0(11) . . . . ?
O3 Na1 N54 C53 87.3(5) . . . . ?
N51A Na1 N54 C53 -23.0(5) . . . . ?
N4 Na1 N54 C53 -169.3(3) . . . . ?
N54A Na1 N54 C53 -75(3) . . . . ?
N51 Na1 N54 C53 -27.7(5) . . . . ?
C452 Na1 N54 C53 -69.6(11) . . . . ?
Zn1 Na1 N54 C53 135.6(3) . . . . ?
C511 N51 C52 C53 -76.2(14) . . . . ?
C512 N51 C52 C53 161.7(11) . . . . ?
Na1 N51 C52 C53 35.4(7) . . . . ?
C541 N54 C53 C52 169.3(10) . . . . ?
C542 N54 C53 C52 -63.9(17) . . . . ?
Na1 N54 C53 C52 60.2(6) . . . . ?
C541 N54 C53 Na1 109.1(14) . . . . ?
C542 N54 C53 Na1 -124.2(16) . . . . ?
N51 C52 C53 N54 -72.3(11) . . . . ?
N51 C52 C53 Na1 -27.1(6) . . . . ?
O3 Na1 C53 N54 -104.9(5) . . . . ?
N51A Na1 C53 N54 151.2(6) . . . . ?
N4 Na1 C53 N54 24.5(6) . . . . ?
N54A Na1 C53 N54 16.2(9) . . . . ?
N51 Na1 C53 N54 144.6(6) . . . . ?
C452 Na1 C53 N54 153.0(5) . . . . ?
Zn1 Na1 C53 N54 -71.5(5) . . . . ?
O3 Na1 C53 C52 129.3(3) . . . . ?
N51A Na1 C53 C52 25.4(4) . . . . ?
N4 Na1 C53 C52 -101.3(3) . . . . ?
N54A Na1 C53 C52 -109.6(6) . . . . ?
N51 Na1 C53 C52 18.8(4) . . . . ?
N54 Na1 C53 C52 -125.8(6) . . . . ?
C452 Na1 C53 C52 27.3(4) . . . . ?
Zn1 Na1 C53 C52 162.7(2) . . . . ?
O3 Na1 N51A C513 24.4(7) . . . . ?
N4 Na1 N51A C513 -78.2(8) . . . . ?
N54A Na1 N51A C513 143.5(8) . . . . ?
N51 Na1 N51A C513 -166(5) . . . . ?
N54 Na1 N51A C513 137.3(7) . . . . ?
C452 Na1 N51A C513 -54.9(7) . . . . ?
Zn1 Na1 N51A C513 -12.7(10) . . . . ?
C53 Na1 N51A C513 123.9(8) . . . . ?
O3 Na1 N51A C514 147.9(6) . . . . ?
N4 Na1 N51A C514 45.2(8) . . . . ?
N54A Na1 N51A C514 -93.1(7) . . . . ?
N51 Na1 N51A C514 -42(5) . . . . ?
N54 Na1 N51A C514 -99.3(7) . . . . ?
C452 Na1 N51A C514 68.5(7) . . . . ?
Zn1 Na1 N51A C514 110.8(7) . . . . ?
C53 Na1 N51A C514 -112.6(7) . . . . ?
O3 Na1 N51A C52A -93.6(6) . . . . ?
N4 Na1 N51A C52A 163.8(4) . . . . ?
N54A Na1 N51A C52A 25.5(6) . . . . ?
N51 Na1 N51A C52A 76(5) . . . . ?
N54 Na1 N51A C52A 19.3(6) . . . . ?
C452 Na1 N51A C52A -172.9(6) . . . . ?
Zn1 Na1 N51A C52A -130.7(4) . . . . ?
C53 Na1 N51A C52A 5.9(4) . . . . ?
O3 Na1 N54A C543 -10.9(6) . . . . ?
N51A Na1 N54A C543 -118.4(6) . . . . ?
N4 Na1 N54A C543 101.1(5) . . . . ?
N51 Na1 N54A C543 -122.9(6) . . . . ?
N54 Na1 N54A C543 8(3) . . . . ?
C452 Na1 N54A C543 -168.2(4) . . . . ?
Zn1 Na1 N54A C543 42.5(7) . . . . ?
C53 Na1 N54A C543 -82.6(6) . . . . ?
O3 Na1 N54A C544 -125.1(11) . . . . ?
N51A Na1 N54A C544 127.4(12) . . . . ?
N4 Na1 N54A C544 -13.0(12) . . . . ?
N51 Na1 N54A C544 122.9(12) . . . . ?
N54 Na1 N54A C544 -106(4) . . . . ?
C452 Na1 N54A C544 77.7(13) . . . . ?
Zn1 Na1 N54A C544 -71.7(12) . . . . ?
C53 Na1 N54A C544 163.2(13) . . . . ?
O3 Na1 N54A C53A 104.2(5) . . . . ?
N51A Na1 N54A C53A -3.3(6) . . . . ?
N4 Na1 N54A C53A -143.7(4) . . . . ?
N51 Na1 N54A C53A -7.8(6) . . . . ?
N54 Na1 N54A C53A 123(4) . . . . ?
C452 Na1 N54A C53A -53.0(10) . . . . ?
Zn1 Na1 N54A C53A 157.6(4) . . . . ?
C53 Na1 N54A C53A 32.6(3) . . . . ?
C543 N54A C53A C52A 84.9(14) . . . . ?
C544 N54A C53A C52A -161.9(14) . . . . ?
Na1 N54A C53A C52A -21.1(7) . . . . ?
N54A C53A C52A N51A 50.4(11) . . . . ?
C513 N51A C52A C53A -173.1(9) . . . . ?
C514 N51A C52A C53A 67.6(15) . . . . ?
Na1 N51A C52A C53A -49.7(8) . . . . ?
